data_4506238
loop_
_publ_author_name
'Lama, Prem'
'Mrozinski, Jerzy'
'Bharadwaj, Parimal K.'

_publ_section_title
;
 Co(II) Coordination Polymers with Co-Ligand Dependent Dinuclear to
 Tetranuclear Core: Spin-Canting, Weak Ferromagnetic, and
 Antiferromagnetic Behavior
;
_journal_issue 6
_journal_name_full 'Crystal Growth &amp; Design'
_journal_page_first 3158
_journal_paper_doi 10.1021/cg300330p
_journal_volume 12
_journal_year 2012
_chemical_formula_moiety 'C42 H34 Co3 N2 O20'
_chemical_formula_sum 'C42 H34 Co3 N2 O20'
_chemical_formula_weight 1063.50
_chemical_name_systematic
;
 ?
;
_space_group_IT_number 14
_symmetry_cell_setting monoclinic
_symmetry_space_group_name_Hall '-P 2yn'
_symmetry_space_group_name_H-M 'P 1 21/n 1'
_atom_sites_solution_hydrogens geom
_atom_sites_solution_primary direct
_atom_sites_solution_secondary difmap
_audit_creation_method SHELXL-97
_cell_angle_alpha 90.000
_cell_angle_beta 90.688(5)
_cell_angle_gamma 90.000
_cell_formula_units_Z 4
_cell_length_a 10.220(2)
_cell_length_b 23.211(3)
_cell_length_c 17.646(5)
_cell_measurement_reflns_used 999
_cell_measurement_temperature 100(2)
_cell_measurement_theta_max 25.50
_cell_measurement_theta_min 2.10
_cell_volume 4185.6(15)
_computing_cell_refinement 'SAINT 6.45 ( Bruker, 2003)'
_computing_data_collection 'SMART 5.628 (Bruker, 2003)'
_computing_data_reduction 'SAINT 6.45 ( Bruker, 2003)'
_computing_molecular_graphics 'DIAMOND 2.1e'
_computing_structure_refinement 'SHELXL-97 (Sheldrick, 1997)'
_computing_structure_solution SIR-97
_diffrn_ambient_temperature 100(2)
_diffrn_measured_fraction_theta_full 0.995
_diffrn_measured_fraction_theta_max 0.995
_diffrn_measurement_device_type 'BRUKER SMART APEX'
_diffrn_measurement_method /w-scans
_diffrn_radiation_monochromator graphite
_diffrn_radiation_source 'fine-focus sealed tube'
_diffrn_radiation_type MoK\a
_diffrn_radiation_wavelength 0.71073
_diffrn_reflns_av_R_equivalents 0.0720
_diffrn_reflns_av_sigmaI/netI 0.0806
_diffrn_reflns_limit_h_max 12
_diffrn_reflns_limit_h_min -12
_diffrn_reflns_limit_k_max 16
_diffrn_reflns_limit_k_min -28
_diffrn_reflns_limit_l_max 21
_diffrn_reflns_limit_l_min -21
_diffrn_reflns_number 22202
_diffrn_reflns_theta_full 25.50
_diffrn_reflns_theta_max 25.50
_diffrn_reflns_theta_min 2.10
_exptl_absorpt_coefficient_mu 1.263
_exptl_absorpt_correction_T_max 0.8632
_exptl_absorpt_correction_T_min 0.7685
_exptl_absorpt_correction_type empirical
_exptl_absorpt_process_details SADABS
_exptl_crystal_colour pink
_exptl_crystal_density_diffrn 1.672
_exptl_crystal_density_method 'not measured'
_exptl_crystal_description block
_exptl_crystal_F_000 2124
_exptl_crystal_size_max 0.22
_exptl_crystal_size_mid 0.16
_exptl_crystal_size_min 0.12
_refine_diff_density_max 1.422
_refine_diff_density_min -1.319
_refine_diff_density_rms 0.137
_refine_ls_extinction_method none
_refine_ls_goodness_of_fit_ref 1.053
_refine_ls_hydrogen_treatment refU
_refine_ls_matrix_type full
_refine_ls_number_parameters 612
_refine_ls_number_reflns 7764
_refine_ls_number_restraints 3
_refine_ls_restrained_S_all 1.053
_refine_ls_R_factor_all 0.0833
_refine_ls_R_factor_gt 0.0564
_refine_ls_shift/su_max 0.000
_refine_ls_shift/su_mean 0.000
_refine_ls_structure_factor_coef Fsqd
_refine_ls_weighting_details 'calc w=1/[\s^2^(Fo^2^)+(0.0757P)^2^+2.4785P] where P=(Fo^2^+2Fc^2^)/3'
_refine_ls_weighting_scheme calc
_refine_ls_wR_factor_gt 0.1337
_refine_ls_wR_factor_ref 0.1522
_reflns_number_gt 5598
_reflns_number_total 7764
_reflns_threshold_expression >2sigma(I)
_cod_data_source_file cg300330p_si_002.cif
_cod_data_source_block Complex1
_cod_depositor_comments
;
The following automatic conversions were performed:

'_symmetry_cell_setting' value 'Monoclinic' changed to 'monoclinic'
according to /home/saulius/struct/CIF-dictionaries/cif_core.dic
dictionary named 'cif_core.dic' version 2.4.1 from 2010-06-29.

Automatic conversion script
Id: cif_fix_values 1891 2012-01-12 08:04:46Z andrius 
;
_cod_original_sg_symbol_H-M P21/n
_cod_database_code 4506238

loop_
_symmetry_equiv_pos_as_xyz
'x, y, z'
'-x+1/2, y+1/2, -z+1/2'
'-x, -y, -z'
'x-1/2, -y-1/2, z-1/2'

loop_
_atom_site_label
_atom_site_type_symbol
_atom_site_fract_x
_atom_site_fract_y
_atom_site_fract_z
_atom_site_U_iso_or_equiv
_atom_site_adp_type
_atom_site_occupancy
_atom_site_symmetry_multiplicity
_atom_site_calc_flag
_atom_site_refinement_flags
Co1 Co 0.48611(6) 0.37425(3) 0.25333(3) 0.01460(17) Uani 1 1 d .
Co2 Co 0.67656(6) 0.25942(3) 0.24201(3) 0.01370(17) Uani 1 1 d .
Co3 Co 0.52232(6) 0.15048(3) 0.34914(3) 0.01476(17) Uani 1 1 d .
O1 O 0.4676(3) 0.37210(15) 0.14074(18) 0.0233(8) Uani 1 1 d .
O2 O 0.6447(3) 0.31692(14) 0.15138(17) 0.0212(8) Uani 1 1 d .
O3 O 0.1457(3) 0.33217(14) -0.05637(17) 0.0193(7) Uani 1 1 d .
O4 O 0.2040(3) 0.29950(13) -0.16770(16) 0.0156(7) Uani 1 1 d .
O5 O 0.6659(3) 0.22476(14) -0.11281(17) 0.0183(7) Uani 1 1 d .
O6 O 0.9214(3) 0.27512(14) -0.12563(18) 0.0200(7) Uani 1 1 d .
O7 O 1.0064(3) 0.20567(14) -0.19904(17) 0.0170(7) Uani 1 1 d .
O8 O 0.1447(3) -0.06443(14) 0.21415(17) 0.0200(7) Uani 1 1 d .
O9 O 0.2332(3) -0.14518(14) 0.25274(18) 0.0196(7) Uani 1 1 d .
O10 O 0.7172(3) -0.17546(13) 0.20940(17) 0.0171(7) Uani 1 1 d .
O11 O 0.8409(3) -0.09527(13) 0.21147(17) 0.0152(7) Uani 1 1 d .
O12 O 0.5339(3) 0.05892(14) 0.13353(18) 0.0198(7) Uani 1 1 d .
O13 O 0.5633(3) 0.20530(15) 0.17824(18) 0.0267(8) Uani 1 1 d .
O14 O 0.4425(3) 0.14404(15) 0.24513(18) 0.0243(8) Uani 1 1 d .
N1 N 0.3792(4) 0.09215(17) 0.3897(2) 0.0190(9) Uani 1 1 d .
N2 N 0.6255(4) 0.07107(17) 0.3458(2) 0.0217(9) Uani 1 1 d .
C1 C 0.5457(4) 0.3349(2) 0.1149(3) 0.0174(10) Uani 1 1 d .
C2 C 0.5156(4) 0.31080(19) 0.0379(2) 0.0156(10) Uani 1 1 d .
C3 C 0.3943(4) 0.3208(2) 0.0051(2) 0.0162(10) Uani 1 1 d .
H3 H 0.3335 0.3433 0.0304 0.019 Uiso 1 1 calc R
C4 C 0.3621(4) 0.2975(2) -0.0654(2) 0.0158(10) Uani 1 1 d .
C5 C 0.2297(4) 0.30910(19) -0.0980(2) 0.0145(9) Uani 1 1 d .
C6 C 0.4541(4) 0.26436(19) -0.1040(3) 0.0155(10) Uani 1 1 d .
H6 H 0.4347 0.2489 -0.1515 0.019 Uiso 1 1 calc R
C7 C 0.5753(4) 0.2551(2) -0.0697(3) 0.0186(10) Uani 1 1 d .
C8 C 0.6070(4) 0.2770(2) 0.0007(3) 0.0174(10) Uani 1 1 d .
H8 H 0.6881 0.2693 0.0229 0.021 Uiso 1 1 calc R
C9 C 0.7403(4) 0.1831(2) -0.0760(3) 0.0178(10) Uani 1 1 d .
C10 C 0.6847(5) 0.1446(2) -0.0263(3) 0.0236(11) Uani 1 1 d .
H10 H 0.5968 0.1477 -0.0138 0.028 Uiso 1 1 calc R
C11 C 0.7624(5) 0.1010(2) 0.0051(3) 0.0264(12) Uani 1 1 d .
H11 H 0.7270 0.0760 0.0405 0.032 Uiso 1 1 calc R
C12 C 0.8905(5) 0.0947(2) -0.0159(3) 0.0262(12) Uani 1 1 d .
H12 H 0.9409 0.0647 0.0038 0.031 Uiso 1 1 calc R
C13 C 0.9442(5) 0.1336(2) -0.0670(3) 0.0203(10) Uani 1 1 d .
H13 H 1.0305 0.1290 -0.0820 0.024 Uiso 1 1 calc R
C14 C 0.8718(4) 0.1790(2) -0.0956(2) 0.0158(10) Uani 1 1 d .
C15 C 0.9364(4) 0.2231(2) -0.1442(3) 0.0150(10) Uani 1 1 d .
C16 C 0.2467(4) -0.0954(2) 0.2267(3) 0.0172(10) Uani 1 1 d .
C17 C 0.3787(4) -0.07242(19) 0.2075(2) 0.0155(10) Uani 1 1 d .
C18 C 0.4887(4) -0.1075(2) 0.2147(3) 0.0162(10) Uani 1 1 d .
H18 H 0.4800 -0.1453 0.2313 0.019 Uiso 1 1 calc R
C19 C 0.6126(4) -0.08572(19) 0.1969(2) 0.0134(9) Uani 1 1 d .
C20 C 0.7320(4) -0.1220(2) 0.2067(2) 0.0148(10) Uani 1 1 d .
C21 C 0.6233(4) -0.02929(19) 0.1712(2) 0.0134(9) Uani 1 1 d .
H21 H 0.7052 -0.0140 0.1606 0.016 Uiso 1 1 calc R
C22 C 0.5125(4) 0.00399(19) 0.1613(2) 0.0168(10) Uani 1 1 d .
C23 C 0.3899(4) -0.0163(2) 0.1813(2) 0.0155(10) Uani 1 1 d .
H23 H 0.3167 0.0073 0.1773 0.019 Uiso 1 1 calc R
C24 C 0.4337(4) 0.0872(2) 0.0938(2) 0.0145(10) Uani 1 1 d .
C25 C 0.3674(5) 0.0624(2) 0.0336(3) 0.0203(10) Uani 1 1 d .
H25 H 0.3804 0.0239 0.0215 0.024 Uiso 1 1 calc R
C26 C 0.2806(5) 0.0961(2) -0.0085(3) 0.0223(11) Uani 1 1 d .
H26 H 0.2343 0.0801 -0.0489 0.027 Uiso 1 1 calc R
C27 C 0.2633(5) 0.1540(2) 0.0099(3) 0.0284(12) Uani 1 1 d .
H27 H 0.2054 0.1765 -0.0183 0.034 Uiso 1 1 calc R
C28 C 0.3322(5) 0.1780(2) 0.0703(3) 0.0224(11) Uani 1 1 d .
H28 H 0.3224 0.2169 0.0817 0.027 Uiso 1 1 calc R
C29 C 0.4154(4) 0.14411(19) 0.1136(3) 0.0165(10) Uani 1 1 d .
C30 C 0.4805(4) 0.1665(2) 0.1848(3) 0.0167(10) Uani 1 1 d .
C31 C 0.2572(5) 0.1026(2) 0.4077(3) 0.0283(12) Uani 1 1 d .
H31 H 0.2267 0.1403 0.4053 0.034 Uiso 1 1 calc R
C32 C 0.1712(6) 0.0592(3) 0.4304(3) 0.0405(15) Uani 1 1 d .
H32 H 0.0852 0.0682 0.4423 0.049 Uiso 1 1 calc R
C33 C 0.2137(6) 0.0040(3) 0.4349(3) 0.0406(15) Uani 1 1 d .
H33 H 0.1564 -0.0252 0.4487 0.049 Uiso 1 1 calc R
C34 C 0.3441(6) -0.0088(2) 0.4187(3) 0.0312(13) Uani 1 1 d .
C35 C 0.4011(7) -0.0650(2) 0.4255(3) 0.0388(15) Uani 1 1 d .
H35 H 0.3493 -0.0956 0.4414 0.047 Uiso 1 1 calc R
C36 C 0.5286(7) -0.0747(2) 0.4093(3) 0.0367(15) Uani 1 1 d .
H36 H 0.5636 -0.1113 0.4161 0.044 Uiso 1 1 calc R
C37 C 0.6107(6) -0.0287(2) 0.3818(3) 0.0284(12) Uani 1 1 d .
C38 C 0.7413(6) -0.0369(3) 0.3632(3) 0.0354(14) Uani 1 1 d .
H38 H 0.7805 -0.0729 0.3690 0.043 Uiso 1 1 calc R
C39 C 0.8112(5) 0.0090(2) 0.3362(3) 0.0330(13) Uani 1 1 d .
H39 H 0.8988 0.0047 0.3239 0.040 Uiso 1 1 calc R
C40 C 0.7499(5) 0.0622(2) 0.3273(3) 0.0286(12) Uani 1 1 d .
H40 H 0.7976 0.0927 0.3077 0.034 Uiso 1 1 calc R
C41 C 0.5560(5) 0.0263(2) 0.3737(3) 0.0230(11) Uani 1 1 d .
C42 C 0.4232(5) 0.0370(2) 0.3937(3) 0.0209(11) Uani 1 1 d .
O1W O 0.8404(4) 0.22990(17) 0.18967(19) 0.0251(8) Uani 1 1 d D
O2W O -0.0619(4) 0.27842(19) 0.0552(2) 0.0495(11) Uani 1 1 d .
O3W O 0.9642(5) 0.1289(2) 0.2232(3) 0.0601(13) Uani 1 1 d .
O4W O 0.3433(5) -0.2170(2) 0.3608(3) 0.0617(14) Uani 1 1 d .
O5W O 1.1877(4) 0.1943(2) 0.2561(2) 0.0577(13) Uani 1 1 d .
O6W O 1.0205(13) 0.0271(4) 0.1461(5) 0.240(7) Uani 1 1 d .
H1W1 H 0.863(9) 0.1948(13) 0.184(4) 0.02(4) Uiso 1 1 d D
H2W1 H 0.858(5) 0.244(2) 0.1467(17) 0.026(15) Uiso 1 1 d D

loop_
_atom_site_aniso_label
_atom_site_aniso_U_11
_atom_site_aniso_U_22
_atom_site_aniso_U_33
_atom_site_aniso_U_23
_atom_site_aniso_U_13
_atom_site_aniso_U_12
Co1 0.0126(3) 0.0148(4) 0.0164(3) -0.0013(2) -0.0003(2) 0.0007(2)
Co2 0.0136(3) 0.0136(3) 0.0138(3) -0.0008(2) -0.0006(2) -0.0010(2)
Co3 0.0139(3) 0.0143(4) 0.0160(3) -0.0001(3) -0.0018(2) -0.0013(2)
O1 0.0191(18) 0.030(2) 0.0209(18) -0.0060(15) 0.0027(14) 0.0010(15)
O2 0.0217(18) 0.024(2) 0.0174(17) 0.0006(14) -0.0056(14) -0.0060(15)
O3 0.0156(17) 0.0252(19) 0.0170(17) -0.0010(14) 0.0003(13) 0.0043(14)
O4 0.0139(16) 0.0188(18) 0.0141(16) -0.0022(13) -0.0004(12) 0.0000(13)
O5 0.0144(17) 0.0234(19) 0.0170(17) -0.0013(14) 0.0020(13) 0.0052(14)
O6 0.0146(17) 0.0186(19) 0.0269(19) -0.0021(14) 0.0036(14) 0.0010(13)
O7 0.0145(16) 0.0179(18) 0.0188(17) -0.0022(13) 0.0018(13) 0.0001(13)
O8 0.0162(17) 0.0225(19) 0.0212(17) 0.0016(14) -0.0005(13) -0.0029(14)
O9 0.0151(17) 0.0210(19) 0.0227(17) 0.0006(14) 0.0018(13) -0.0012(14)
O10 0.0157(17) 0.0144(18) 0.0211(17) -0.0024(13) -0.0022(13) 0.0020(13)
O11 0.0107(16) 0.0174(18) 0.0175(16) 0.0026(13) 0.0027(12) -0.0016(13)
O12 0.0168(17) 0.0143(18) 0.0284(18) 0.0042(14) -0.0023(14) -0.0005(13)
O13 0.034(2) 0.026(2) 0.0200(18) 0.0003(15) -0.0055(15) -0.0138(17)
O14 0.0262(19) 0.029(2) 0.0176(18) -0.0004(15) -0.0046(14) -0.0097(16)
N1 0.019(2) 0.018(2) 0.020(2) 0.0011(17) -0.0034(16) -0.0049(17)
N2 0.022(2) 0.019(2) 0.025(2) -0.0059(17) -0.0032(17) 0.0031(17)
C1 0.016(2) 0.017(3) 0.019(2) 0.003(2) 0.0010(19) -0.006(2)
C2 0.016(2) 0.013(2) 0.017(2) -0.0009(18) -0.0008(18) 0.0019(19)
C3 0.017(2) 0.015(2) 0.016(2) 0.0030(19) 0.0019(18) 0.0016(19)
C4 0.016(2) 0.017(3) 0.015(2) 0.0044(19) 0.0001(18) -0.0015(19)
C5 0.016(2) 0.012(2) 0.015(2) 0.0012(18) -0.0025(18) -0.0011(19)
C6 0.016(2) 0.014(2) 0.016(2) -0.0007(18) 0.0010(18) -0.0027(19)
C7 0.015(2) 0.019(3) 0.023(3) 0.002(2) 0.0019(19) -0.0021(19)
C8 0.013(2) 0.021(3) 0.018(2) 0.0020(19) -0.0025(18) -0.0043(19)
C9 0.017(2) 0.018(3) 0.017(2) -0.0041(19) -0.0002(19) -0.003(2)
C10 0.017(3) 0.024(3) 0.029(3) -0.004(2) 0.010(2) -0.004(2)
C11 0.033(3) 0.021(3) 0.025(3) 0.003(2) 0.008(2) -0.003(2)
C12 0.028(3) 0.027(3) 0.024(3) 0.006(2) 0.001(2) 0.005(2)
C13 0.018(2) 0.023(3) 0.020(2) 0.000(2) 0.003(2) -0.001(2)
C14 0.016(2) 0.018(3) 0.014(2) -0.0041(19) 0.0020(18) -0.0015(19)
C15 0.005(2) 0.021(3) 0.018(2) 0.000(2) -0.0057(18) -0.0004(18)
C16 0.016(2) 0.018(3) 0.017(2) -0.003(2) 0.0021(19) -0.003(2)
C17 0.018(2) 0.015(2) 0.014(2) -0.0013(18) -0.0012(18) -0.0047(19)
C18 0.015(2) 0.013(2) 0.020(2) -0.0004(19) 0.0016(19) -0.0022(19)
C19 0.015(2) 0.015(2) 0.011(2) 0.0009(18) -0.0021(17) 0.0008(18)
C20 0.017(2) 0.017(3) 0.010(2) -0.0010(18) 0.0005(18) 0.0019(19)
C21 0.010(2) 0.016(2) 0.014(2) -0.0020(18) 0.0000(17) -0.0048(18)
C22 0.021(3) 0.011(2) 0.017(2) -0.0015(19) 0.0002(19) 0.0006(19)
C23 0.014(2) 0.017(3) 0.016(2) -0.0012(19) -0.0002(18) 0.0036(19)
C24 0.012(2) 0.016(2) 0.015(2) 0.0028(18) -0.0012(18) -0.0002(18)
C25 0.024(3) 0.015(3) 0.022(3) -0.005(2) 0.004(2) -0.001(2)
C26 0.023(3) 0.026(3) 0.018(2) -0.004(2) -0.002(2) -0.007(2)
C27 0.028(3) 0.021(3) 0.035(3) 0.004(2) -0.014(2) -0.002(2)
C28 0.029(3) 0.010(2) 0.028(3) -0.001(2) -0.005(2) 0.001(2)
C29 0.018(2) 0.013(2) 0.018(2) -0.0009(19) -0.0003(19) -0.0040(19)
C30 0.013(2) 0.015(3) 0.022(3) 0.000(2) 0.0000(19) 0.0056(19)
C31 0.021(3) 0.035(3) 0.029(3) -0.004(2) 0.004(2) -0.003(2)
C32 0.028(3) 0.056(4) 0.037(3) -0.004(3) 0.010(3) -0.016(3)
C33 0.047(4) 0.039(4) 0.036(3) -0.004(3) 0.010(3) -0.024(3)
C34 0.049(4) 0.030(3) 0.015(3) 0.002(2) 0.000(2) -0.013(3)
C35 0.074(5) 0.016(3) 0.026(3) 0.004(2) 0.004(3) -0.014(3)
C36 0.072(5) 0.014(3) 0.024(3) 0.001(2) -0.009(3) 0.002(3)
C37 0.046(3) 0.022(3) 0.018(3) -0.001(2) -0.008(2) 0.007(2)
C38 0.050(4) 0.027(3) 0.028(3) -0.010(2) -0.013(3) 0.020(3)
C39 0.025(3) 0.035(3) 0.039(3) -0.013(3) -0.007(2) 0.012(2)
C40 0.022(3) 0.032(3) 0.032(3) -0.010(2) -0.007(2) 0.001(2)
C41 0.035(3) 0.016(3) 0.018(2) 0.001(2) -0.005(2) -0.005(2)
C42 0.029(3) 0.019(3) 0.015(2) 0.0001(19) -0.003(2) -0.006(2)
O1W 0.029(2) 0.025(2) 0.0210(19) 0.0032(16) 0.0056(15) 0.0051(16)
O2W 0.063(3) 0.048(3) 0.038(2) -0.003(2) 0.006(2) -0.010(2)
O3W 0.055(3) 0.050(3) 0.075(3) 0.009(3) 0.012(3) 0.003(2)
O4W 0.072(3) 0.053(3) 0.060(3) 0.013(2) -0.013(3) -0.003(3)
O5W 0.036(3) 0.092(4) 0.046(3) 0.000(3) -0.001(2) 0.005(2)
O6W 0.445(17) 0.191(9) 0.101(6) -0.053(6) -0.118(8) 0.235(11)

loop_
_atom_type_symbol
_atom_type_description
_atom_type_scat_dispersion_real
_atom_type_scat_dispersion_imag
_atom_type_scat_source
C C 0.0033 0.0016 'International Tables Vol C Tables 4.2.6.8 and 6.1.1.4'
H H 0.0000 0.0000 'International Tables Vol C Tables 4.2.6.8 and 6.1.1.4'
N N 0.0061 0.0033 'International Tables Vol C Tables 4.2.6.8 and 6.1.1.4'
O O 0.0106 0.0060 'International Tables Vol C Tables 4.2.6.8 and 6.1.1.4'
Co Co 0.3494 0.9721 'International Tables Vol C Tables 4.2.6.8 and 6.1.1.4'

loop_
_geom_angle_atom_site_label_1
_geom_angle_atom_site_label_2
_geom_angle_atom_site_label_3
_geom_angle
_geom_angle_site_symmetry_1
_geom_angle_site_symmetry_3
O1 Co1 O11 113.07(13) . 2_655
O1 Co1 O8 104.06(13) . 2
O11 Co1 O8 104.25(13) 2_655 2
O1 Co1 O7 113.24(14) . 4_566
O11 Co1 O7 96.24(12) 2_655 4_566
O8 Co1 O7 125.48(13) 2 4_566
O1 Co1 O9 82.37(12) . 2
O11 Co1 O9 161.44(12) 2_655 2
O8 Co1 O9 60.37(12) 2 2
O7 Co1 O9 86.26(12) 4_566 2
O1 Co1 C16 93.91(14) . 2
O11 Co1 C16 133.94(14) 2_655 2
O8 Co1 C16 30.56(14) 2 2
O7 Co1 C16 106.77(14) 4_566 2
O9 Co1 C16 29.81(13) 2 2
O13 Co2 O1W 90.38(15) . .
O13 Co2 O10 169.42(13) . 2_655
O1W Co2 O10 90.19(14) . 2_655
O13 Co2 O2 83.66(13) . .
O1W Co2 O2 89.39(14) . .
O10 Co2 O2 85.78(12) 2_655 .
O13 Co2 O4 94.97(13) . 4_666
O1W Co2 O4 91.26(13) . 4_666
O10 Co2 O4 95.58(12) 2_655 4_666
O2 Co2 O4 178.49(12) . 4_666
O13 Co2 O7 92.37(13) . 4_566
O1W Co2 O7 177.22(14) . 4_566
O10 Co2 O7 87.04(12) 2_655 4_566
O2 Co2 O7 90.55(12) . 4_566
O4 Co2 O7 88.87(11) 4_666 4_566
O14 Co3 O6 93.51(14) . 4_566
O14 Co3 O3 165.25(13) . 4_666
O6 Co3 O3 88.01(13) 4_566 4_666
O14 Co3 N1 89.24(14) . .
O6 Co3 N1 96.49(14) 4_566 .
O3 Co3 N1 105.17(14) 4_666 .
O14 Co3 N2 96.10(15) . .
O6 Co3 N2 169.06(14) 4_566 .
O3 Co3 N2 84.02(14) 4_666 .
N1 Co3 N2 78.48(16) . .
O14 Co3 O4 104.41(12) . 4_666
O6 Co3 O4 90.70(12) 4_566 4_666
O3 Co3 O4 60.88(11) 4_666 4_666
N1 Co3 O4 164.18(13) . 4_666
N2 Co3 O4 91.94(14) . 4_666
O14 Co3 C5 134.92(14) . 4_666
O6 Co3 C5 91.68(14) 4_566 4_666
O3 Co3 C5 30.33(13) 4_666 4_666
N1 Co3 C5 134.50(15) . 4_666
N2 Co3 C5 85.22(15) . 4_666
O4 Co3 C5 30.72(12) 4_666 4_666
C1 O1 Co1 108.9(3) . .
C1 O2 Co2 135.4(3) . .
C5 O3 Co3 91.4(3) . 4_565
C5 O4 Co2 149.7(3) . 4_565
C5 O4 Co3 86.7(2) . 4_565
Co2 O4 Co3 109.67(13) 4_565 4_565
C9 O5 C7 117.4(3) . .
C15 O6 Co3 133.0(3) . 4_665
C15 O7 Co1 123.0(3) . 4_665
C15 O7 Co2 134.2(3) . 4_665
Co1 O7 Co2 102.54(13) 4_665 4_665
C16 O8 Co1 95.4(3) . 2_545
C16 O9 Co1 85.0(3) . 2_545
C20 O10 Co2 133.3(3) . 2_645
C20 O11 Co1 128.1(3) . 2_645
C22 O12 C24 119.5(3) . .
C30 O13 Co2 141.2(3) . .
C30 O14 Co3 128.4(3) . .
C31 N1 C42 118.4(4) . .
C31 N1 Co3 128.6(4) . .
C42 N1 Co3 112.9(3) . .
C40 N2 C41 118.4(4) . .
C40 N2 Co3 128.1(4) . .
C41 N2 Co3 113.1(3) . .
O2 C1 O1 123.2(4) . .
O2 C1 C2 119.5(4) . .
O1 C1 C2 117.3(4) . .
C3 C2 C8 120.0(4) . .
C3 C2 C1 119.4(4) . .
C8 C2 C1 120.5(4) . .
C2 C3 C4 120.7(4) . .
C2 C3 H3 119.6 . .
C4 C3 H3 119.6 . .
C3 C4 C6 119.7(4) . .
C3 C4 C5 118.6(4) . .
C6 C4 C5 121.6(4) . .
O3 C5 O4 120.3(4) . .
O3 C5 C4 118.4(4) . .
O4 C5 C4 121.2(4) . .
O3 C5 Co3 58.2(2) . 4_565
O4 C5 Co3 62.6(2) . 4_565
C4 C5 Co3 168.3(3) . 4_565
C7 C6 C4 118.3(4) . .
C7 C6 H6 120.9 . .
C4 C6 H6 120.9 . .
C8 C7 C6 122.4(4) . .
C8 C7 O5 121.8(4) . .
C6 C7 O5 115.7(4) . .
C7 C8 C2 118.8(4) . .
C7 C8 H8 120.6 . .
C2 C8 H8 120.6 . .
C10 C9 O5 121.4(4) . .
C10 C9 C14 121.2(4) . .
O5 C9 C14 117.1(4) . .
C9 C10 C11 119.0(4) . .
C9 C10 H10 120.5 . .
C11 C10 H10 120.5 . .
C12 C11 C10 120.7(5) . .
C12 C11 H11 119.6 . .
C10 C11 H11 119.6 . .
C11 C12 C13 119.3(5) . .
C11 C12 H12 120.4 . .
C13 C12 H12 120.4 . .
C14 C13 C12 121.2(4) . .
C14 C13 H13 119.4 . .
C12 C13 H13 119.4 . .
C13 C14 C9 118.4(4) . .
C13 C14 C15 119.6(4) . .
C9 C14 C15 122.0(4) . .
O6 C15 O7 124.9(4) . .
O6 C15 C14 116.7(4) . .
O7 C15 C14 118.3(4) . .
O9 C16 O8 119.2(4) . .
O9 C16 C17 121.0(4) . .
O8 C16 C17 119.7(4) . .
O9 C16 Co1 65.2(2) . 2_545
O8 C16 Co1 54.0(2) . 2_545
C17 C16 Co1 173.0(3) . 2_545
C23 C17 C18 120.6(4) . .
C23 C17 C16 119.3(4) . .
C18 C17 C16 120.1(4) . .
C17 C18 C19 119.9(4) . .
C17 C18 H18 120.0 . .
C19 C18 H18 120.0 . .
C21 C19 C18 119.2(4) . .
C21 C19 C20 120.1(4) . .
C18 C19 C20 120.7(4) . .
O10 C20 O11 125.8(4) . .
O10 C20 C19 117.7(4) . .
O11 C20 C19 116.4(4) . .
C22 C21 C19 120.0(4) . .
C22 C21 H21 120.0 . .
C19 C21 H21 120.0 . .
C21 C22 O12 115.3(4) . .
C21 C22 C23 121.3(4) . .
O12 C22 C23 123.3(4) . .
C17 C23 C22 118.8(4) . .
C17 C23 H23 120.6 . .
C22 C23 H23 120.6 . .
C25 C24 C29 121.9(4) . .
C25 C24 O12 122.7(4) . .
C29 C24 O12 115.0(4) . .
C24 C25 C26 118.8(4) . .
C24 C25 H25 120.6 . .
C26 C25 H25 120.6 . .
C25 C26 C27 119.9(4) . .
C25 C26 H26 120.0 . .
C27 C26 H26 120.0 . .
C28 C27 C26 120.2(5) . .
C28 C27 H27 119.9 . .
C26 C27 H27 119.9 . .
C29 C28 C27 119.8(5) . .
C29 C28 H28 120.1 . .
C27 C28 H28 120.1 . .
C24 C29 C28 119.3(4) . .
C24 C29 C30 118.8(4) . .
C28 C29 C30 121.7(4) . .
O13 C30 O14 126.8(4) . .
O13 C30 C29 117.9(4) . .
O14 C30 C29 115.3(4) . .
N1 C31 C32 122.6(5) . .
N1 C31 H31 118.7 . .
C32 C31 H31 118.7 . .
C33 C32 C31 119.7(5) . .
C33 C32 H32 120.1 . .
C31 C32 H32 120.1 . .
C32 C33 C34 119.6(5) . .
C32 C33 H33 120.2 . .
C34 C33 H33 120.2 . .
C33 C34 C42 117.1(5) . .
C33 C34 C35 124.3(5) . .
C42 C34 C35 118.6(5) . .
C36 C35 C34 121.6(5) . .
C36 C35 H35 119.2 . .
C34 C35 H35 119.2 . .
C35 C36 C37 120.8(5) . .
C35 C36 H36 119.6 . .
C37 C36 H36 119.6 . .
C38 C37 C41 119.1(5) . .
C38 C37 C36 122.6(5) . .
C41 C37 C36 118.3(5) . .
C39 C38 C37 118.6(5) . .
C39 C38 H38 120.7 . .
C37 C38 H38 120.7 . .
C38 C39 C40 119.5(5) . .
C38 C39 H39 120.2 . .
C40 C39 H39 120.2 . .
N2 C40 C39 122.7(5) . .
N2 C40 H40 118.7 . .
C39 C40 H40 118.7 . .
N2 C41 C37 121.7(5) . .
N2 C41 C42 117.3(4) . .
C37 C41 C42 121.0(5) . .
N1 C42 C34 122.5(5) . .
N1 C42 C41 117.8(4) . .
C34 C42 C41 119.7(5) . .
Co2 O1W H1W1 127(6) . .
Co2 O1W H2W1 117(4) . .
H1W1 O1W H2W1 102(4) . .

loop_
_geom_bond_atom_site_label_1
_geom_bond_atom_site_label_2
_geom_bond_distance
_geom_bond_site_symmetry_2
Co1 O1 1.994(3) .
Co1 O11 1.996(3) 2_655
Co1 O8 2.040(3) 2
Co1 O7 2.046(3) 4_566
Co1 O9 2.288(3) 2
Co1 C16 2.510(5) 2
Co2 O13 2.038(3) .
Co2 O1W 2.040(4) .
Co2 O10 2.044(3) 2_655
Co2 O2 2.105(3) .
Co2 O4 2.116(3) 4_666
Co2 O7 2.193(3) 4_566
Co3 O14 2.005(3) .
Co3 O6 2.063(3) 4_566
Co3 O3 2.117(3) 4_666
Co3 N1 2.123(4) .
Co3 N2 2.125(4) .
Co3 O4 2.212(3) 4_666
Co3 C5 2.489(4) 4_666
O1 C1 1.264(6) .
O2 C1 1.264(5) .
O3 C5 1.257(5) .
O3 Co3 2.117(3) 4_565
O4 C5 1.274(5) .
O4 Co2 2.116(3) 4_565
O4 Co3 2.212(3) 4_565
O5 C9 1.387(6) .
O5 C7 1.397(5) .
O6 C15 1.262(5) .
O6 Co3 2.063(3) 4_665
O7 C15 1.275(5) .
O7 Co1 2.046(3) 4_665
O7 Co2 2.193(3) 4_665
O8 C16 1.282(6) .
O8 Co1 2.040(3) 2_545
O9 C16 1.253(5) .
O9 Co1 2.288(3) 2_545
O10 C20 1.251(5) .
O10 Co2 2.044(3) 2_645
O11 C20 1.276(5) .
O11 Co1 1.996(3) 2_645
O12 C22 1.384(5) .
O12 C24 1.399(5) .
O13 C30 1.242(6) .
O14 C30 1.252(6) .
N1 C31 1.314(6) .
N1 C42 1.357(6) .
N2 C40 1.332(6) .
N2 C41 1.356(6) .
C1 C2 1.497(6) .
C2 C3 1.381(6) .
C2 C8 1.391(6) .
C3 C4 1.392(6) .
C3 H3 0.9300 .
C4 C6 1.398(6) .
C4 C5 1.489(6) .
C5 Co3 2.489(4) 4_565
C6 C7 1.389(6) .
C6 H6 0.9300 .
C7 C8 1.377(6) .
C8 H8 0.9300 .
C9 C10 1.380(7) .
C9 C14 1.395(6) .
C10 C11 1.397(7) .
C10 H10 0.9300 .
C11 C12 1.372(7) .
C11 H11 0.9300 .
C12 C13 1.394(7) .
C12 H12 0.9300 .
C13 C14 1.379(7) .
C13 H13 0.9300 .
C14 C15 1.495(6) .
C16 C17 1.493(6) .
C16 Co1 2.510(5) 2_545
C17 C23 1.388(6) .
C17 C18 1.393(6) .
C18 C19 1.402(6) .
C18 H18 0.9300 .
C19 C21 1.391(6) .
C19 C20 1.491(6) .
C21 C22 1.380(6) .
C21 H21 0.9300 .
C22 C23 1.388(6) .
C23 H23 0.9300 .
C24 C25 1.378(6) .
C24 C29 1.379(6) .
C25 C26 1.391(7) .
C25 H25 0.9300 .
C26 C27 1.393(7) .
C26 H26 0.9300 .
C27 C28 1.388(7) .
C27 H27 0.9300 .
C28 C29 1.382(7) .
C28 H28 0.9300 .
C29 C30 1.507(6) .
C31 C32 1.397(8) .
C31 H31 0.9300 .
C32 C33 1.355(9) .
C32 H32 0.9300 .
C33 C34 1.399(8) .
C33 H33 0.9300 .
C34 C42 1.409(7) .
C34 C35 1.433(8) .
C35 C36 1.356(8) .
C35 H35 0.9300 .
C36 C37 1.446(8) .
C36 H36 0.9300 .
C37 C38 1.392(8) .
C37 C41 1.399(7) .
C38 C39 1.373(8) .
C38 H38 0.9300 .
C39 C40 1.391(7) .
C39 H39 0.9300 .
C40 H40 0.9300 .
C41 C42 1.428(7) .
O1W H1W1 0.85(2) .
O1W H2W1 0.85(4) .

loop_
_geom_torsion_atom_site_label_1
_geom_torsion_atom_site_label_2
_geom_torsion_atom_site_label_3
_geom_torsion_atom_site_label_4
_geom_torsion
_geom_torsion_site_symmetry_1
_geom_torsion_site_symmetry_4
O11 Co1 O1 C1 67.5(3) 2_655 .
O8 Co1 O1 C1 180.0(3) 2 .
O7 Co1 O1 C1 -40.7(3) 4_566 .
O9 Co1 O1 C1 -123.3(3) 2 .
C16 Co1 O1 C1 -150.8(3) 2 .
O13 Co2 O2 C1 50.4(4) . .
O1W Co2 O2 C1 140.9(4) . .
O10 Co2 O2 C1 -128.9(4) 2_655 .
O7 Co2 O2 C1 -41.9(4) 4_566 .
O1W Co2 O13 C30 124.7(5) . .
O10 Co2 O13 C30 -142.2(7) 2_655 .
O2 Co2 O13 C30 -145.9(5) . .
O4 Co2 O13 C30 33.4(5) 4_666 .
O7 Co2 O13 C30 -55.6(5) 4_566 .
O6 Co3 O14 C30 86.9(4) 4_566 .
O3 Co3 O14 C30 -8.6(8) 4_666 .
N1 Co3 O14 C30 -176.7(4) . .
N2 Co3 O14 C30 -98.3(4) . .
O4 Co3 O14 C30 -4.8(4) 4_666 .
C5 Co3 O14 C30 -9.0(5) 4_666 .
O14 Co3 N1 C31 -80.2(4) . .
O6 Co3 N1 C31 13.3(4) 4_566 .
O3 Co3 N1 C31 103.0(4) 4_666 .
N2 Co3 N1 C31 -176.6(4) . .
O4 Co3 N1 C31 129.8(5) 4_666 .
C5 Co3 N1 C31 112.1(4) 4_666 .
O14 Co3 N1 C42 97.1(3) . .
O6 Co3 N1 C42 -169.5(3) 4_566 .
O3 Co3 N1 C42 -79.8(3) 4_666 .
N2 Co3 N1 C42 0.7(3) . .
O4 Co3 N1 C42 -53.0(6) 4_666 .
C5 Co3 N1 C42 -70.7(4) 4_666 .
O14 Co3 N2 C40 95.7(4) . .
O6 Co3 N2 C40 -112.9(8) 4_566 .
O3 Co3 N2 C40 -69.5(4) 4_666 .
N1 Co3 N2 C40 -176.3(4) . .
O4 Co3 N2 C40 -9.0(4) 4_666 .
C5 Co3 N2 C40 -39.0(4) 4_666 .
O14 Co3 N2 C41 -91.6(3) . .
O6 Co3 N2 C41 59.8(9) 4_566 .
O3 Co3 N2 C41 103.3(3) 4_666 .
N1 Co3 N2 C41 -3.6(3) . .
O4 Co3 N2 C41 163.7(3) 4_666 .
C5 Co3 N2 C41 133.7(3) 4_666 .
Co2 O2 C1 O1 76.3(6) . .
Co2 O2 C1 C2 -102.2(5) . .
Co1 O1 C1 O2 -20.4(5) . .
Co1 O1 C1 C2 158.1(3) . .
O2 C1 C2 C3 166.1(4) . .
O1 C1 C2 C3 -12.5(6) . .
O2 C1 C2 C8 -11.8(7) . .
O1 C1 C2 C8 169.6(4) . .
C8 C2 C3 C4 -0.2(7) . .
C1 C2 C3 C4 -178.1(4) . .
C2 C3 C4 C6 -1.0(7) . .
C2 C3 C4 C5 179.5(4) . .
Co3 O3 C5 O4 -8.5(4) 4_565 .
Co3 O3 C5 C4 167.0(4) 4_565 .
Co2 O4 C5 O3 -116.6(5) 4_565 .
Co3 O4 C5 O3 8.2(4) 4_565 .
Co2 O4 C5 C4 67.9(7) 4_565 .
Co3 O4 C5 C4 -167.3(4) 4_565 .
Co2 O4 C5 Co3 -124.8(5) 4_565 4_565
C3 C4 C5 O3 -10.3(6) . .
C6 C4 C5 O3 170.3(4) . .
C3 C4 C5 O4 165.2(4) . .
C6 C4 C5 O4 -14.2(7) . .
C3 C4 C5 Co3 59.7(17) . 4_565
C6 C4 C5 Co3 -119.8(15) . 4_565
C3 C4 C6 C7 1.0(7) . .
C5 C4 C6 C7 -179.6(4) . .
C4 C6 C7 C8 0.4(7) . .
C4 C6 C7 O5 -176.2(4) . .
C9 O5 C7 C8 45.5(6) . .
C9 O5 C7 C6 -137.9(4) . .
C6 C7 C8 C2 -1.6(7) . .
O5 C7 C8 C2 174.8(4) . .
C3 C2 C8 C7 1.5(7) . .
C1 C2 C8 C7 179.4(4) . .
C7 O5 C9 C10 44.4(6) . .
C7 O5 C9 C14 -140.2(4) . .
O5 C9 C10 C11 175.5(4) . .
C14 C9 C10 C11 0.3(7) . .
C9 C10 C11 C12 -3.1(8) . .
C10 C11 C12 C13 2.3(8) . .
C11 C12 C13 C14 1.3(8) . .
C12 C13 C14 C9 -4.0(7) . .
C12 C13 C14 C15 174.1(4) . .
C10 C9 C14 C13 3.2(7) . .
O5 C9 C14 C13 -172.2(4) . .
C10 C9 C14 C15 -174.9(4) . .
O5 C9 C14 C15 9.7(6) . .
Co3 O6 C15 O7 -16.4(7) 4_665 .
Co3 O6 C15 C14 160.6(3) 4_665 .
Co1 O7 C15 O6 -161.3(3) 4_665 .
Co2 O7 C15 O6 25.7(6) 4_665 .
Co1 O7 C15 C14 21.8(5) 4_665 .
Co2 O7 C15 C14 -151.3(3) 4_665 .
C13 C14 C15 O6 -128.2(4) . .
C9 C14 C15 O6 49.9(6) . .
C13 C14 C15 O7 49.0(6) . .
C9 C14 C15 O7 -132.9(4) . .
Co1 O9 C16 O8 1.4(4) 2_545 .
Co1 O9 C16 C17 -176.4(4) 2_545 .
Co1 O8 C16 O9 -1.5(4) 2_545 .
Co1 O8 C16 C17 176.3(3) 2_545 .
O9 C16 C17 C23 -177.7(4) . .
O8 C16 C17 C23 4.5(6) . .
O9 C16 C17 C18 3.4(7) . .
O8 C16 C17 C18 -174.4(4) . .
C23 C17 C18 C19 1.4(7) . .
C16 C17 C18 C19 -179.8(4) . .
C17 C18 C19 C21 -0.9(6) . .
C17 C18 C19 C20 177.9(4) . .
Co2 O10 C20 O11 26.5(7) 2_645 .
Co2 O10 C20 C19 -153.6(3) 2_645 .
Co1 O11 C20 O10 -14.7(6) 2_645 .
Co1 O11 C20 C19 165.4(3) 2_645 .
C21 C19 C20 O10 -160.8(4) . .
C18 C19 C20 O10 20.4(6) . .
C21 C19 C20 O11 19.1(6) . .
C18 C19 C20 O11 -159.7(4) . .
C18 C19 C21 C22 -1.9(6) . .
C20 C19 C21 C22 179.2(4) . .
C19 C21 C22 O12 -178.3(4) . .
C19 C21 C22 C23 4.3(7) . .
C24 O12 C22 C21 154.6(4) . .
C24 O12 C22 C23 -28.1(6) . .
C18 C17 C23 C22 1.0(6) . .
C16 C17 C23 C22 -177.9(4) . .
C21 C22 C23 C17 -3.8(7) . .
O12 C22 C23 C17 179.0(4) . .
C22 O12 C24 C25 -51.4(6) . .
C22 O12 C24 C29 135.4(4) . .
C29 C24 C25 C26 0.6(7) . .
O12 C24 C25 C26 -172.1(4) . .
C24 C25 C26 C27 0.7(7) . .
C25 C26 C27 C28 -0.1(8) . .
C26 C27 C28 C29 -1.8(8) . .
C25 C24 C29 C28 -2.5(7) . .
O12 C24 C29 C28 170.7(4) . .
C25 C24 C29 C30 173.7(4) . .
O12 C24 C29 C30 -13.1(6) . .
C27 C28 C29 C24 3.1(7) . .
C27 C28 C29 C30 -173.0(4) . .
Co2 O13 C30 O14 -5.1(9) . .
Co2 O13 C30 C29 173.7(4) . .
Co3 O14 C30 O13 -12.8(7) . .
Co3 O14 C30 C29 168.4(3) . .
C24 C29 C30 O13 116.9(5) . .
C28 C29 C30 O13 -67.0(6) . .
C24 C29 C30 O14 -64.1(6) . .
C28 C29 C30 O14 112.0(5) . .
C42 N1 C31 C32 -0.3(7) . .
Co3 N1 C31 C32 176.8(4) . .
N1 C31 C32 C33 0.5(8) . .
C31 C32 C33 C34 1.6(9) . .
C32 C33 C34 C42 -3.7(8) . .
C32 C33 C34 C35 176.5(5) . .
C33 C34 C35 C36 -179.6(5) . .
C42 C34 C35 C36 0.7(8) . .
C34 C35 C36 C37 -2.3(8) . .
C35 C36 C37 C38 -178.8(5) . .
C35 C36 C37 C41 1.3(7) . .
C41 C37 C38 C39 -1.3(7) . .
C36 C37 C38 C39 178.9(5) . .
C37 C38 C39 C40 -0.7(8) . .
C41 N2 C40 C39 -0.5(7) . .
Co3 N2 C40 C39 171.9(4) . .
C38 C39 C40 N2 1.6(8) . .
C40 N2 C41 C37 -1.5(7) . .
Co3 N2 C41 C37 -175.0(4) . .
C40 N2 C41 C42 179.5(4) . .
Co3 N2 C41 C42 6.0(5) . .
C38 C37 C41 N2 2.4(7) . .
C36 C37 C41 N2 -177.7(4) . .
C38 C37 C41 C42 -178.6(4) . .
C36 C37 C41 C42 1.3(7) . .
C31 N1 C42 C34 -2.0(7) . .
Co3 N1 C42 C34 -179.6(4) . .
C31 N1 C42 C41 179.8(4) . .
Co3 N1 C42 C41 2.3(5) . .
C33 C34 C42 N1 4.0(7) . .
C35 C34 C42 N1 -176.2(4) . .
C33 C34 C42 C41 -177.8(5) . .
C35 C34 C42 C41 1.9(7) . .
N2 C41 C42 N1 -5.6(6) . .
C37 C41 C42 N1 175.3(4) . .
N2 C41 C42 C34 176.1(4) . .
C37 C41 C42 C34 -2.9(7) . .
